data_2200214
loop_
_publ_author_name
'Arnold, Polly L.'
'Blake, Alexander J.'

_publ_section_title
;
 Selective reduction in ring size of silsesquioxane oligomers mediated
 by potassium metal
;
_journal_issue 2
_journal_name_full 'Acta Crystallographica Section E'
_journal_page_first o131
_journal_page_last o133
_journal_paper_doi 10.1107/S1600536801000745
_journal_volume 57
_journal_year 2001
_chemical_formula_moiety 'C41 H78 O11 Si8'
_chemical_formula_sum 'C41 H78 O11 Si8'
_chemical_formula_weight 971.75
_chemical_name_systematic
;
?
;
_space_group_IT_number 2
_symmetry_cell_setting triclinic
_symmetry_space_group_name_Hall '-P 1'
_symmetry_space_group_name_H-M 'P -1'
_audit_creation_method SHELXL-97
_cell_angle_alpha 75.182(3)
_cell_angle_beta 89.959(3)
_cell_angle_gamma 89.793(2)
_cell_formula_units_Z 2
_cell_length_a 11.9992(8)
_cell_length_b 14.6230(9)
_cell_length_c 15.0146(13)
_cell_measurement_reflns_used 26509
_cell_measurement_temperature 150(2)
_cell_measurement_theta_max 27.5
_cell_measurement_theta_min 2.9
_cell_volume 2546.9(3)
_computing_cell_refinement 'DENZO and COLLECT'
_computing_data_collection 'DENZO (Otwinowski & Minor, 1997) and COLLECT (Nonius, 1999)'
_computing_data_reduction 'DENZO and COLLECT'
_computing_molecular_graphics 'SHELXTL (Bruker, 1997)'
_computing_publication_material 'SHELXL97 and PLATON (Spek, 2000)'
_computing_structure_refinement 'SHELXL97 (Sheldrick, 1997)'
_computing_structure_solution 'SHELXS97 (Sheldrick, 1990)'
_diffrn_ambient_temperature 150(2)
_diffrn_detector_area_resol_mean '9.091 pixels/mm'
_diffrn_measured_fraction_theta_full .961
_diffrn_measured_fraction_theta_max .961
_diffrn_measurement_device_type 'Nonius kappaCCD area-detector'
_diffrn_measurement_method '\f and \w'
_diffrn_radiation_monochromator graphite
_diffrn_radiation_source 'Nonius FR591 rotating anode'
_diffrn_radiation_type MoK\a
_diffrn_radiation_wavelength .71073
_diffrn_reflns_av_R_equivalents .070
_diffrn_reflns_av_sigmaI/netI .136
_diffrn_reflns_limit_h_max 15
_diffrn_reflns_limit_h_min -15
_diffrn_reflns_limit_k_max 18
_diffrn_reflns_limit_k_min -18
_diffrn_reflns_limit_l_max 19
_diffrn_reflns_limit_l_min -16
_diffrn_reflns_number 195409
_diffrn_reflns_theta_full 25.99
_diffrn_reflns_theta_max 26.0
_diffrn_reflns_theta_min 3.28
_exptl_absorpt_coefficient_mu .26
_exptl_absorpt_correction_T_max .99
_exptl_absorpt_correction_T_min .87
_exptl_absorpt_correction_type multi-scan
_exptl_absorpt_process_details '(SORTAV; Blessing, 1995)'
_exptl_crystal_colour colourless
_exptl_crystal_density_diffrn 1.267
_exptl_crystal_density_meas ?
_exptl_crystal_density_method 'not measured'
_exptl_crystal_description block
_exptl_crystal_F_000 1048
_exptl_crystal_size_max .25
_exptl_crystal_size_mid .10
_exptl_crystal_size_min .08
_refine_diff_density_max .47
_refine_diff_density_min -.38
_refine_ls_extinction_method none
_refine_ls_goodness_of_fit_ref 1.00
_refine_ls_hydrogen_treatment constr
_refine_ls_matrix_type full
_refine_ls_number_parameters 541
_refine_ls_number_reflns 9603
_refine_ls_number_restraints 2
_refine_ls_restrained_S_all 1.00
_refine_ls_R_factor_all .123
_refine_ls_R_factor_gt .060
_refine_ls_shift/su_max .001
_refine_ls_shift/su_mean .000
_refine_ls_structure_factor_coef Fsqd
_refine_ls_weighting_details 'calc w = 1/[\s^2^(Fo^2^)+(0.0617P)^2^] where P = (Fo^2^+2Fc^2^)/3'
_refine_ls_weighting_scheme calc
_refine_ls_wR_factor_ref .163
_reflns_number_gt 5603
_reflns_number_total 9603
_reflns_threshold_expression I>2\s(I)
_cod_data_source_file om6001.cif
_cod_data_source_block I
_cod_depositor_comments
;
The following automatic conversions were performed:
'_geom_bond_publ_flag' value 'Yes' changed to 'yes' according to
'/home/saulius/struct/CIF-dictionaries/cif_core.dic' dictionary named
'cif_core.dic' version 2.4.1 from 2010-06-29 (22 times).

Automatic conversion script
Id: cif_fix_enum 1527 2010-12-29 10:47:43Z saulius 

The following automatic conversions were performed:

'_geom_bond_publ_flag' value 'Yes' changed to 'yes' according to
/home/saulius/struct/CIF-dictionaries/cif_core.dic dictionary named
'cif_core.dic' version 2.4.1 from 2010-06-29 (22
times).

'_geom_angle_publ_flag' value 'Yes' changed to 'yes'
according to /home/saulius/struct/CIF-dictionaries/cif_core.dic
dictionary named 'cif_core.dic' version 2.4.1 from 2010-06-29 (32
times).

Automatic conversion script
Id: cif_fix_values 1715 2011-07-08 13:25:40Z adriana 

The following automatic conversions were performed:

'_exptl_crystal_density_meas' value 'not measured' was changed to '?'
- the value is perceived as not measured.

Automatic conversion script
Id: cif_fix_values 3008 2015-01-20 13:52:24Z robertas 
;
_cod_database_code 2200214
_cod_database_fobs_code 2200214

loop_
_symmetry_equiv_pos_as_xyz
'x, y, z'
'-x, -y, -z'

loop_
_atom_site_label
_atom_site_fract_x
_atom_site_fract_y
_atom_site_fract_z
_atom_site_U_iso_or_equiv
_atom_site_adp_type
_atom_site_calc_flag
_atom_site_refinement_flags
_atom_site_occupancy
_atom_site_disorder_assembly
_atom_site_disorder_group
_atom_site_type_symbol
Si1 .01225(8) .15604(8) .23254(7) .0282(3) Uani d . 1 . . Si
Si2 .02615(8) .36359(8) .15802(7) .0274(3) Uani d . 1 . . Si
Si3 .11064(8) .23690(8) .04756(7) .0279(3) Uani d . 1 . . Si
Si4 .33701(8) .23705(8) .13452(7) .0264(3) Uani d . 1 . . Si
Si5 .24491(8) .10733(8) .32140(7) .0266(3) Uani d . 1 . . Si
Si6 .26589(8) .39705(8) .22323(7) .0263(3) Uani d . 1 . . Si
Si7 .32435(8) .25818(8) .41658(7) .0269(3) Uani d . 1 . . Si
Si10 .18038(9) .31176(8) .57353(8) .0332(3) Uani d . 1 . . Si
O1 -.02061(18) .26566(18) .22658(17) .0279(6) Uani d . 1 . . O
O2 .06786(19) .33729(18) .06449(16) .0284(6) Uani d . 1 . . O
O3 .05739(19) .15370(18) .13060(17) .0288(6) Uani d . 1 . . O
O4 .24523(18) .23285(18) .05573(16) .0292(6) Uani d . 1 . . O
O5 .11174(19) .12290(19) .30599(17) .0329(7) Uani d . 1 . . O
O6 .13216(18) .39934(18) .20622(17) .0308(6) Uani d . 1 . . O
O7 .2649(2) .27108(19) .50728(17) .0355(7) Uani d . 1 . . O
O8 .30923(19) .15483(18) .22653(17) .0312(6) Uani d . 1 . . O
O9 .32770(19) .33883(18) .15847(17) .0306(6) Uani d . 1 . . O
O10 .28286(19) .15907(18) .39911(17) .0309(6) Uani d . 1 . . O
O11 .28854(19) .34463(18) .32965(16) .0286(6) Uani d . 1 . . O
C10 -.1060(3) .0764(3) .2662(3) .0303(9) Uani d . 1 . . C
H10A -.0812 .0125 .2614 .036 Uiso calc R 1 . . H
C11 -.2121(3) .1014(3) .2078(3) .0410(11) Uani d . 1 . . C
H11A -.2029 .0871 .1473 .049 Uiso calc R 1 . . H
H11B -.2311 .1693 .1978 .049 Uiso calc R 1 . . H
C12 -.3022(3) .0385(3) .2655(3) .0448(12) Uani d . 1 . . C
H12A -.3106 -.0206 .2456 .054 Uiso calc R 1 . . H
H12B -.3748 .0720 .2580 .054 Uiso calc R 1 . . H
C13 -.2639(3) .0162(3) .3666(3) .0425(11) Uani d . 1 . . C
H13A -.2569 -.0529 .3928 .051 Uiso calc R 1 . . H
H13B -.3177 .0417 .4042 .051 Uiso calc R 1 . . H
C14 -.1498(3) .0647(3) .3644(3) .0362(10) Uani d . 1 . . C
H14A -.1580 .1270 .3783 .043 Uiso calc R 1 . . H
H14B -.0984 .0250 .4099 .043 Uiso calc R 1 . . H
C20 -.0823(3) .4545(3) .1294(3) .0310(9) Uani d . 1 . . C
H20A -.0487 .5112 .0860 .037 Uiso calc R 1 . . H
C21 -.1334(3) .4873(3) .2095(3) .0392(11) Uani d . 1 . . C
H21A -.0851 .5346 .2270 .047 Uiso calc R 1 . . H
H21B -.1442 .4332 .2639 .047 Uiso calc R 1 . . H
C22 -.2459(3) .5314(3) .1722(3) .0495(12) Uani d . 1 . . C
H22A -.3020 .5207 .2221 .059 Uiso calc R 1 . . H
H22B -.2380 .6004 .1456 .059 Uiso calc R 1 . . H
C23 -.2802(4) .4845(5) .1004(4) .081(2) Uani d . 1 . . C
H23A -.3013 .5327 .0436 .097 Uiso calc R 1 . . H
H23B -.3456 .4439 .1218 .097 Uiso calc R 1 . . H
C24 -.1840(3) .4250(3) .0804(3) .0469(12) Uani d . 1 . . C
H24A -.1708 .4379 .0132 .056 Uiso calc R 1 . . H
H24B -.1998 .3568 .1049 .056 Uiso calc R 1 . . H
C30 .0645(3) .2222(3) -.0637(3) .0328(10) Uani d . 1 . . C
H30A .1028 .2704 -.1136 .039 Uiso calc R 1 . . H
C31 .0889(3) .1233(3) -.0775(3) .0427(11) Uani d . 1 . . C
H31A .1588 .1235 -.1126 .051 Uiso calc R 1 . . H
H31B .0957 .0760 -.0174 .051 Uiso calc R 1 . . H
C32 -.0104(3) .1018(3) -.1312(3) .0471(12) Uani d . 1 . . C
H32A -.0023 .1318 -.1979 .057 Uiso calc R 1 . . H
H32B -.0200 .0328 -.1218 .057 Uiso calc R 1 . . H
C33 -.1064(4) .1443(4) -.0908(4) .0643(16) Uani d . 1 . . C
H33A -.1709 .1554 -.1334 .077 Uiso calc R 1 . . H
H33B -.1298 .1018 -.0313 .077 Uiso calc R 1 . . H
C34 -.0638(3) .2353(3) -.0773(3) .0520(13) Uani d . 1 . . C
H34A -.0986 .2494 -.0224 .062 Uiso calc R 1 . . H
H34B -.0806 .2880 -.1318 .062 Uiso calc R 1 . . H
C40 .4759(3) .2166(3) .0913(3) .0295(9) Uani d . 1 . . C
H40A .5306 .2136 .1422 .035 Uiso calc R 1 . . H
C41 .4846(3) .1230(3) .0624(3) .0410(11) Uani d . 1 . . C
H41A .5048 .0703 .1160 .049 Uiso calc R 1 . . H
H41B .4127 .1080 .0372 .049 Uiso calc R 1 . . H
C42 .5752(4) .1374(4) -.0109(4) .0640(15) Uani d . 1 . . C
H42A .6377 .0928 .0102 .077 Uiso calc R 1 . . H
H42B .5450 .1267 -.0688 .077 Uiso calc R 1 . . H
C43 .6146(4) .2385(3) -.0264(3) .0539(13) Uani d . 1 . . C
H43A .6301 .2669 -.0924 .065 Uiso calc R 1 . . H
H43B .6829 .2415 .0096 .065 Uiso calc R 1 . . H
C44 .5178(3) .2890(3) .0068(3) .0428(11) Uani d . 1 . . C
H44A .5434 .3470 .0230 .051 Uiso calc R 1 . . H
H44B .4590 .3061 -.0408 .051 Uiso calc R 1 . . H
C50 .2806(3) -.0181(3) .3565(3) .0331(10) Uani d . 1 A . C
H50A .2422 -.0470 .4161 .040 Uiso calc R 1 . . H
C51 .2441(3) -.0732(3) .2838(3) .0458(12) Uani d D 1 . . C
C52 .3317(5) -.1545(6) .3025(7) .059(3) Uiso d PD .76(2) A 1 C
H52A .3094 -.2056 .3565 .071 Uiso calc PR .76(2) A 1 H
H52B .3381 -.1812 .2484 .071 Uiso calc PR .76(2) A 1 H
C56 .3515(12) -.111(2) .2521(15) .050(8) Uiso d PD .24(2) A 2 C
H56A .3391 -.1756 .2445 .059 Uiso calc PR .24(2) A 2 H
H56B .3748 -.0699 .1919 .059 Uiso calc PR .24(2) A 2 H
C53 .4381(4) -.1136(4) .3201(4) .0656(15) Uani d D 1 . . C
C54 .4080(3) -.0374(3) .3698(3) .0467(12) Uani d . 1 A . C
H54A .4505 .0212 .3434 .056 Uiso calc R 1 . . H
H54B .4262 -.0596 .4362 .056 Uiso calc R 1 . . H
C60 .3177(3) .5183(3) .1988(3) .0291(9) Uani d . 1 . . C
H60A .3015 .5508 .1329 .035 Uiso calc R 1 . . H
C61 .4452(3) .5250(3) .2165(3) .0348(10) Uani d . 1 . . C
H61A .4753 .4622 .2492 .042 Uiso calc R 1 . . H
H61B .4857 .5475 .1575 .042 Uiso calc R 1 . . H
C62 .4579(3) .5943(3) .2750(3) .0467(12) Uani d . 1 . . C
H62A .5238 .5786 .3158 .056 Uiso calc R 1 . . H
H62B .4656 .6598 .2361 .056 Uiso calc R 1 . . H
C63 .3518(3) .5830(3) .3300(3) .0450(12) Uani d . 1 . . C
H63A .3385 .6384 .3552 .054 Uiso calc R 1 . . H
H63B .3543 .5251 .3815 .054 Uiso calc R 1 . . H
C64 .2627(3) .5756(3) .2614(3) .0373(10) Uani d . 1 . . C
H64A .2397 .6392 .2248 .045 Uiso calc R 1 . . H
H64B .1965 .5422 .2932 .045 Uiso calc R 1 . . H
C70 .4760(3) .2547(3) .4322(3) .0307(9) Uani d . 1 . . C
H70A .4922 .1974 .4834 .037 Uiso calc R 1 . . H
C71 .5280(3) .3392(3) .4609(3) .0418(11) Uani d . 1 . . C
H71A .4863 .3982 .4332 .050 Uiso calc R 1 . . H
H71B .5272 .3282 .5287 .050 Uiso calc R 1 . . H
C72 .6481(4) .3460(4) .4247(4) .0635(15) Uani d . 1 . . C
H72A .6617 .4092 .3828 .076 Uiso calc R 1 . . H
H72B .7016 .3359 .4765 .076 Uiso calc R 1 . . H
C73 .6621(4) .2727(4) .3753(4) .0712(17) Uani d . 1 . . C
H73A .7008 .2171 .4148 .085 Uiso calc R 1 . . H
H73B .7070 .2970 .3189 .085 Uiso calc R 1 . . H
C74 .5467(3) .2451(3) .3502(3) .0412(11) Uani d . 1 . . C
H74A .5460 .1794 .3439 .049 Uiso calc R 1 . . H
H74B .5201 .2883 .2921 .049 Uiso calc R 1 . . H
C100 .0338(3) .2892(3) .5441(3) .0375(10) Uani d . 1 . . C
C101 .2153(4) .2508(4) .6935(3) .0506(12) Uani d . 1 . . C
H10B .2000 .1830 .7042 .076 Uiso calc R 1 . . H
H10C .1700 .2769 .7355 .076 Uiso calc R 1 . . H
H10D .2944 .2599 .7047 .076 Uiso calc R 1 . . H
C102 .2078(4) .4397(3) .5548(3) .0528(13) Uani d . 1 . . C
H10E .2852 .4490 .5712 .079 Uiso calc R 1 . . H
H10F .1575 .4660 .5934 .079 Uiso calc R 1 . . H
H10G .1952 .4719 .4899 .079 Uiso calc R 1 . . H
C103 .0074(4) .3438(4) .4439(3) .0577(14) Uani d . 1 . . C
H10H -.0697 .3313 .4291 .087 Uiso calc R 1 . . H
H10I .0582 .3228 .4018 .087 Uiso calc R 1 . . H
H10J .0171 .4117 .4371 .087 Uiso calc R 1 . . H
C104 -.0482(3) .3221(4) .6087(3) .0538(13) Uani d . 1 . . C
H10K -.1248 .3100 .5923 .081 Uiso calc R 1 . . H
H10L -.0386 .3900 .6024 .081 Uiso calc R 1 . . H
H10M -.0334 .2873 .6726 .081 Uiso calc R 1 . . H
C105 .0162(4) .1835(3) .5531(3) .0553(13) Uani d . 1 . . C
H10N -.0610 .1728 .5372 .083 Uiso calc R 1 . . H
H10O .0313 .1479 .6167 .083 Uiso calc R 1 . . H
H10P .0670 .1623 .5113 .083 Uiso calc R 1 . . H

loop_
_atom_site_aniso_label
_atom_site_aniso_U_11
_atom_site_aniso_U_22
_atom_site_aniso_U_33
_atom_site_aniso_U_12
_atom_site_aniso_U_13
_atom_site_aniso_U_23
Si1 .0259(6) .0304(7) .0288(7) -.0001(4) .0011(4) -.0085(5)
Si2 .0244(6) .0306(7) .0288(7) .0012(4) -.0004(4) -.0104(5)
Si3 .0278(6) .0318(7) .0255(6) .0004(5) .0001(4) -.0099(5)
Si4 .0253(6) .0292(7) .0260(6) .0008(4) .0019(4) -.0096(5)
Si5 .0263(6) .0271(7) .0265(6) .0000(4) -.0003(4) -.0071(5)
Si6 .0249(6) .0262(7) .0289(6) .0011(4) -.0008(4) -.0092(5)
Si7 .0288(6) .0282(7) .0255(6) .0018(5) -.0003(4) -.0100(5)
Si10 .0381(6) .0339(7) .0299(7) .0019(5) .0054(5) -.0121(6)
O1 .0259(13) .0297(16) .0299(16) -.0011(11) .0040(11) -.0109(13)
O2 .0314(14) .0292(16) .0251(15) .0019(11) .0029(11) -.0077(13)
O3 .0302(14) .0290(16) .0285(16) -.0020(11) .0030(11) -.0099(13)
O4 .0277(14) .0351(17) .0269(16) .0020(11) -.0014(10) -.0117(13)
O5 .0243(14) .0428(18) .0299(16) .0016(12) -.0017(11) -.0063(14)
O6 .0254(14) .0349(17) .0355(16) .0021(11) -.0028(11) -.0156(14)
O7 .0386(16) .0414(19) .0284(16) .0042(13) .0012(12) -.0126(14)
O8 .0301(14) .0330(17) .0291(16) -.0004(11) .0045(11) -.0053(13)
O9 .0286(14) .0298(17) .0369(17) .0027(11) .0014(11) -.0150(13)
O10 .0396(15) .0263(16) .0289(16) -.0031(12) -.0009(11) -.0109(13)
O11 .0341(14) .0269(16) .0234(15) .0040(11) -.0039(11) -.0038(12)
C10 .029(2) .028(2) .034(2) -.0025(17) .0022(17) -.009(2)
C11 .034(2) .051(3) .038(3) -.007(2) -.0035(18) -.010(2)
C12 .032(2) .050(3) .053(3) -.008(2) .003(2) -.014(2)
C13 .037(2) .042(3) .045(3) -.005(2) .0106(19) -.005(2)
C14 .036(2) .037(3) .034(3) .0024(18) .0003(18) -.005(2)
C20 .028(2) .032(2) .033(2) .0010(17) -.0020(16) -.008(2)
C21 .032(2) .044(3) .046(3) .0079(19) -.0016(18) -.020(2)
C22 .038(3) .050(3) .064(3) .010(2) .001(2) -.021(3)
C23 .040(3) .125(6) .103(5) .037(3) -.031(3) -.076(4)
C24 .035(2) .060(3) .052(3) .012(2) -.013(2) -.027(3)
C30 .036(2) .031(3) .032(2) .0031(18) -.0028(17) -.010(2)
C31 .059(3) .044(3) .028(3) .002(2) -.001(2) -.015(2)
C32 .053(3) .050(3) .047(3) -.012(2) .004(2) -.027(3)
C33 .045(3) .082(4) .081(4) -.016(3) .013(3) -.048(3)
C34 .049(3) .060(4) .055(3) .012(2) -.023(2) -.029(3)
C40 .029(2) .032(3) .029(2) .0026(17) .0023(16) -.010(2)
C41 .037(2) .039(3) .049(3) .0053(19) .0091(19) -.014(2)
C42 .069(3) .066(4) .065(4) -.004(3) .027(3) -.032(3)
C43 .051(3) .056(4) .053(3) .000(2) .023(2) -.012(3)
C44 .041(2) .040(3) .044(3) -.001(2) .010(2) -.005(2)
C50 .039(2) .026(2) .032(2) -.0014(18) -.0006(17) -.004(2)
C51 .051(3) .035(3) .061(3) .003(2) -.003(2) -.029(3)
C53 .067(3) .063(4) .078(4) .028(3) -.015(3) -.040(3)
C54 .044(3) .037(3) .059(3) .011(2) -.014(2) -.011(2)
C60 .031(2) .026(2) .029(2) .0005(17) .0007(16) -.0046(19)
C61 .029(2) .033(3) .042(3) -.0007(17) .0024(17) -.009(2)
C62 .037(3) .047(3) .059(3) -.001(2) -.010(2) -.020(3)
C63 .049(3) .045(3) .048(3) .007(2) -.009(2) -.023(2)
C64 .034(2) .034(3) .046(3) .0008(18) .0008(18) -.012(2)
C70 .034(2) .027(2) .030(2) .0042(17) -.0042(17) -.0064(19)
C71 .041(2) .040(3) .049(3) -.002(2) -.005(2) -.019(2)
C72 .043(3) .081(4) .076(4) -.019(3) .007(2) -.038(3)
C73 .031(3) .080(4) .118(5) -.004(2) .010(3) -.054(4)
C74 .036(2) .037(3) .055(3) -.0025(19) .005(2) -.020(2)
C100 .037(2) .038(3) .036(3) .0032(19) .0054(18) -.008(2)
C101 .057(3) .063(4) .033(3) .004(2) .003(2) -.015(2)
C102 .057(3) .046(3) .061(3) -.004(2) .009(2) -.025(3)
C103 .046(3) .076(4) .046(3) .001(2) .000(2) -.006(3)
C104 .047(3) .057(3) .058(3) .010(2) .014(2) -.015(3)
C105 .049(3) .058(4) .064(4) -.009(2) .007(2) -.026(3)

loop_
_atom_type_symbol
_atom_type_description
_atom_type_scat_dispersion_real
_atom_type_scat_dispersion_imag
_atom_type_scat_source
C C .0033 .0016 'International Tables Vol C Tables 4.2.6.8 and 6.1.1.4'
H H .0000 .0000 'International Tables Vol C Tables 4.2.6.8 and 6.1.1.4'
O O .0106 .0060 'International Tables Vol C Tables 4.2.6.8 and 6.1.1.4'
Si Si .0817 .0704 'International Tables Vol C Tables 4.2.6.8 and 6.1.1.4'

loop_
_geom_angle_atom_site_label_1
_geom_angle_atom_site_label_2
_geom_angle_atom_site_label_3
_geom_angle
_geom_angle_publ_flag
O1 Si1 O3 106.48(14) yes
O1 Si1 O5 109.47(14) yes
O3 Si1 O5 108.77(13) yes
O5 Si1 C10 109.18(16) ?
O1 Si1 C10 112.20(16) ?
O3 Si1 C10 110.65(16) ?
O1 Si2 O2 106.68(14) yes
O1 Si2 O6 108.78(14) yes
O2 Si2 O6 108.67(13) yes
O6 Si2 C20 111.45(16) ?
O2 Si2 C20 109.41(16) ?
O1 Si2 C20 111.70(16) ?
O2 Si3 O3 106.40(13) yes
O2 Si3 O4 108.37(13) yes
O3 Si3 O4 109.18(14) yes
O4 Si3 C30 111.26(16) ?
O2 Si3 C30 111.62(16) ?
O3 Si3 C30 109.87(17) ?
O4 Si4 O8 108.75(13) yes
O4 Si4 O9 108.90(14) yes
O8 Si4 O9 108.71(14) yes
O8 Si4 C40 109.71(16) ?
O9 Si4 C40 112.27(15) ?
O4 Si4 C40 108.44(15) ?
O5 Si5 O8 109.46(14) yes
O5 Si5 O10 108.01(14) yes
O8 Si5 O10 109.08(14) yes
O10 Si5 C50 110.42(16) ?
O8 Si5 C50 108.56(17) ?
O5 Si5 C50 111.29(16) ?
O6 Si6 O9 110.35(13) yes
O6 Si6 O11 107.92(13) yes
O9 Si6 O11 109.20(14) yes
O11 Si6 C60 109.47(16) ?
O6 Si6 C60 109.12(16) ?
O9 Si6 C60 110.73(16) ?
O7 Si7 O10 107.89(15) yes
O7 Si7 O11 109.41(15) yes
O10 Si7 O11 109.48(14) yes
O7 Si7 C70 109.87(16) ?
O10 Si7 C70 109.43(16) ?
O11 Si7 C70 110.72(16) ?
O7 Si10 C101 107.15(18) ?
O7 Si10 C102 107.87(18) ?
C101 Si10 C102 109.0(2) ?
O7 Si10 C100 109.04(17) ?
C101 Si10 C100 112.0(2) ?
C102 Si10 C100 111.6(2) ?
Si1 O1 Si2 129.99(16) yes
Si1 O3 Si3 130.97(17) yes
Si1 O5 Si5 146.39(17) yes
Si2 O2 Si3 130.55(17) yes
Si2 O6 Si6 148.56(18) yes
Si3 O4 Si4 136.23(16) yes
Si7 O7 Si10 160.06(19) yes
Si4 O8 Si5 155.73(18) yes
Si4 O9 Si6 144.47(17) yes
Si5 O10 Si7 144.31(18) yes
Si6 O11 Si7 156.54(18) yes
C14 C10 C11 102.5(3) ?
C14 C10 Si1 116.1(3) ?
C11 C10 Si1 116.5(3) ?
C10 C11 C12 104.0(3) ?
C11 C12 C13 106.9(3) ?
C12 C13 C14 105.3(3) ?
C10 C14 C13 105.3(3) ?
C21 C20 C24 103.9(3) ?
C21 C20 Si2 116.9(3) ?
C24 C20 Si2 113.5(3) ?
C20 C21 C22 104.5(3) ?
C23 C22 C21 106.4(4) ?
C22 C23 C24 109.2(4) ?
C23 C24 C20 105.1(4) ?
C31 C30 C34 104.8(3) ?
C31 C30 Si3 113.6(3) ?
C34 C30 Si3 112.4(3) ?
C32 C31 C30 104.7(3) ?
C33 C32 C31 102.9(4) ?
C34 C33 C32 105.4(4) ?
C33 C34 C30 106.0(4) ?
C44 C40 C41 102.9(3) ?
C44 C40 Si4 117.1(3) ?
C41 C40 Si4 113.2(2) ?
C42 C41 C40 106.3(3) ?
C43 C42 C41 106.6(4) ?
C42 C43 C44 104.2(4) ?
C40 C44 C43 103.5(4) ?
C54 C50 C51 104.9(3) ?
C54 C50 Si5 113.5(3) ?
C51 C50 Si5 113.0(3) ?
C56 C51 C50 105.7(7) ?
C52 C51 C50 100.9(4) ?
C53 C52 C51 107.0(5) ?
C53 C56 C51 109.3(10) ?
C56 C53 C54 106.6(8) ?
C52 C53 C54 105.4(4) ?
C53 C54 C50 107.2(3) ?
C64 C60 C61 104.1(3) ?
C64 C60 Si6 112.3(3) ?
C61 C60 Si6 113.7(3) ?
C62 C61 C60 106.4(3) ?
C63 C62 C61 103.6(3) ?
C62 C63 C64 104.0(3) ?
C63 C64 C60 104.9(3) ?
C74 C70 C71 104.1(3) ?
C74 C70 Si7 116.9(3) ?
C71 C70 Si7 116.2(3) ?
C72 C71 C70 105.5(4) ?
C73 C72 C71 107.2(4) ?
C72 C73 C74 107.5(4) ?
C73 C74 C70 102.8(3) ?
C105 C100 C104 109.0(4) ?
C105 C100 C103 108.4(4) ?
C104 C100 C103 108.5(4) ?
C105 C100 Si10 110.4(3) ?
C104 C100 Si10 110.5(3) ?
C103 C100 Si10 110.1(3) ?

loop_
_geom_bond_atom_site_label_1
_geom_bond_atom_site_label_2
_geom_bond_site_symmetry_2
_geom_bond_distance
_geom_bond_publ_flag
Si1 O1 . 1.629(3) yes
Si1 O3 . 1.632(3) yes
Si1 O5 . 1.613(3) yes
Si1 C10 . 1.826(4) ?
Si2 O1 . 1.636(3) yes
Si2 O2 . 1.626(3) yes
Si2 O6 . 1.617(2) yes
Si2 C20 . 1.828(4) ?
Si3 O2 . 1.634(3) yes
Si3 O3 . 1.635(3) yes
Si3 O4 . 1.619(2) yes
Si3 C30 . 1.825(4) ?
Si4 O4 . 1.630(2) yes
Si4 O8 . 1.618(3) yes
Si4 O9 . 1.621(3) yes
Si4 C40 . 1.839(4) ?
Si5 O5 . 1.622(2) yes
Si5 O8 . 1.613(3) yes
Si5 O10 . 1.611(3) yes
Si5 C50 . 1.823(4) ?
Si6 O6 . 1.624(2) yes
Si6 O9 . 1.624(3) yes
Si6 O11 . 1.609(3) yes
Si6 C60 . 1.828(4) ?
Si7 O7 . 1.590(3) yes
Si7 O10 . 1.618(3) yes
Si7 O11 . 1.625(3) yes
Si7 C70 . 1.833(4) ?
Si10 O7 . 1.634(3) yes
Si10 C101 . 1.842(4) ?
Si10 C102 . 1.851(5) ?
Si10 C100 . 1.865(4) ?
C10 C14 . 1.533(5) ?
C10 C11 . 1.535(5) ?
C11 C12 . 1.538(5) ?
C12 C13 . 1.539(6) ?
C13 C14 . 1.540(5) ?
C20 C21 . 1.531(5) ?
C20 C24 . 1.544(5) ?
C21 C22 . 1.537(5) ?
C22 C23 . 1.476(6) ?
C23 C24 . 1.518(6) ?
C30 C31 . 1.540(6) ?
C30 C34 . 1.558(5) ?
C31 C32 . 1.518(5) ?
C32 C33 . 1.506(6) ?
C33 C34 . 1.489(6) ?
C40 C44 . 1.516(5) ?
C40 C41 . 1.541(5) ?
C41 C42 . 1.523(6) ?
C42 C43 . 1.514(7) ?
C43 C44 . 1.525(6) ?
C50 C54 . 1.558(5) ?
C50 C51 . 1.575(5) ?
C51 C56 . 1.526(14) ?
C51 C52 . 1.555(7) ?
C52 C53 . 1.465(7) ?
C56 C53 . 1.451(14) ?
C53 C54 . 1.534(6) ?
C60 C64 . 1.556(5) ?
C60 C61 . 1.562(5) ?
C61 C62 . 1.510(5) ?
C62 C63 . 1.504(6) ?
C63 C64 . 1.508(5) ?
C70 C74 . 1.531(5) ?
C70 C71 . 1.542(5) ?
C71 C72 . 1.536(6) ?
C72 C73 . 1.460(6) ?
C73 C74 . 1.517(6) ?
C100 C105 . 1.531(6) ?
C100 C104 . 1.541(6) ?
C100 C103 . 1.545(6) ?
